data_2002437
loop_
_publ_author_name
'Cuno, E'
'Mueller-Buschbaum, Hk'

_publ_section_title
;
Notiz ueber ein Oxochromat der Formel Ba Ni2 Cr8 O15
;
_journal_name_full 'Journal of the Less-Common Metals'
_journal_page_first L11
_journal_page_last L13
_journal_paper_doi 10.1016/0022-5088(89)90394-9
_journal_volume 146
_journal_year 1989
_chemical_formula_structural 'Ba (Ni2 Cr8) O15'
_chemical_formula_sum 'Ba Cr8 Ni2 O15'
_chemical_name_systematic 'Barium dinickel octachromium oxide'
_space_group_IT_number 64
_symmetry_cell_setting orthorhombic
_symmetry_Int_Tables_number 64
_symmetry_space_group_name_Hall '-C 2ac 2ac'
_symmetry_space_group_name_H-M 'C c m b'
_cell_angle_alpha 90
_cell_angle_beta 90
_cell_angle_gamma 90
_cell_formula_units_Z 4
_cell_length_a 10.047(2)
_cell_length_b 11.452(2)
_cell_length_c 9.333(4)
_cell_volume 1073.8
_refine_ls_R_factor_all 0.045
_cod_database_code 2002437

loop_
_symmetry_equiv_pos_as_xyz
x,y,z
-x,y,-z
1/2-x,y,1/2+z
1/2+x,y,1/2-z
-x,-y,-z
x,-y,z
1/2+x,-y,1/2-z
1/2-x,-y,1/2+z
1/2+x,1/2+y,z
1/2-x,1/2+y,-z
-x,1/2+y,1/2+z
x,1/2+y,1/2-z
1/2-x,1/2-y,-z
1/2+x,1/2-y,z
x,1/2-y,1/2-z
-x,1/2-y,1/2+z

loop_
_atom_site_label
_atom_site_type_symbol
_atom_site_symmetry_multiplicity
_atom_site_Wyckoff_symbol
_atom_site_fract_x
_atom_site_fract_y
_atom_site_fract_z
_atom_site_occupancy
_atom_site_attached_hydrogens
_atom_site_calc_flag
Ba1 Ba2+ 4 a 0. 0. 0. 1. 0 d
Ni1 Ni2+ 16 g 0.1639(1) 0.2458(1) 0.1172(1) 0.2 0 d
Cr1 Cr3+ 16 g 0.1639(1) 0.2458(1) 0.1172(1) 0.8 0 d
Ni2 Ni2+ 16 g 0.4142(1) 0.6272(1) 0.3583(1) 0.2 0 d
Cr2 Cr3+ 16 g 0.4142(1) 0.6272(1) 0.3583(1) 0.8 0 d
Ni3 Ni2+ 8 f 0.1828(1) 0. 0.3636(1) 0.2 0 d
Cr3 Cr3+ 8 f 0.1828(1) 0. 0.3636(1) 0.8 0 d
O1 O2- 16 g 0.2374(4) 0.1279(3) 0.5042(5) 1. 0 d
O2 O2- 16 g 0.5881(4) 0.1292(4) 0.2429(5) 1. 0 d
O3 O2- 8 e 0.3221(5) 0.25 0.25 1. 0 d
O4 O2- 8 f 0.3480(6) 0. 0.2567(7) 1. 0 d
O5 O2- 8 d 0. 0.2581(5) 0. 1. 0 d
O6 O2- 4 b 0. 0.5 0. 1. 0 d

loop_
_atom_type_symbol
_atom_type_oxidation_number
Ba2+ 2.000
Ni2+ 2.000
Cr3+ 3.000
O2- -2.000
